data_7104472
loop_
_publ_author_name
'Donohoe, Timothy J'
'Fishlock, Lisa P'
'Basutto, Jos\'e A'
'Bower, John F'
'Procopiou, Panayiotis A'
'Thompson, Amber L'

_publ_section_title
;
 Synthesis of substituted pyridines and pyridazines via ring closing
 metathesis.
;
_journal_issue 21
_journal_name_full 'Chemical communications (Cambridge, England)'
_journal_page_first 3008
_journal_page_last 3010
_journal_paper_doi 10.1039/b904363b
_journal_volume 34
_journal_year 2009
_chemical_formula_moiety 'C7 H8 Br1 N1 O1'
_chemical_formula_sum 'C7 H8 Br N O'
_chemical_formula_weight 202.05
_chemical_melting_point ?
_space_group_IT_number 2
_symmetry_cell_setting triclinic
_symmetry_space_group_name_Hall '-P 1'
_symmetry_space_group_name_H-M 'P -1'
_atom_sites_solution_hydrogens geom
_atom_sites_solution_primary direct
_audit_creation_date 08-06-13
_audit_creation_method CRYSTALS_ver_12.86
_cell_angle_alpha 77.0394(11)
_cell_angle_beta 80.0903(12)
_cell_angle_gamma 89.1157(11)
_cell_formula_units_Z 4
_cell_length_a 7.8535(2)
_cell_length_b 9.0195(2)
_cell_length_c 11.4762(3)
_cell_measurement_reflns_used 3085
_cell_measurement_temperature 150
_cell_measurement_theta_max 27
_cell_measurement_theta_min 5
_cell_volume 780.16(3)
_computing_cell_refinement 'DENZO/SCALEPACK (Otwinowski & Minor, 1997)'
_computing_data_collection 'COLLECT (Nonius, 1997-2001).'
_computing_data_reduction 'DENZO/SCALEPACK (Otwinowski & Minor, 1997)'
_computing_molecular_graphics 'CAMERON (Watkin et al., 1996)'
_computing_publication_material 'CRYSTALS (Betteridge et al., 2003)'
_computing_structure_refinement 'CRYSTALS (Betteridge et al., 2003)'
_computing_structure_solution 'SIR92 (Altomare et al., 1994)'
_diffrn_ambient_temperature 150
_diffrn_measured_fraction_theta_full 0.992
_diffrn_measured_fraction_theta_max 0.990
_diffrn_measurement_device 'Nonius KappaCCD'
_diffrn_measurement_device_type Area
_diffrn_measurement_method \w
_diffrn_radiation_monochromator graphite
_diffrn_radiation_type 'Mo K\a'
_diffrn_radiation_wavelength 0.71073
_diffrn_reflns_av_R_equivalents 0.028
_diffrn_reflns_limit_h_max 10
_diffrn_reflns_limit_h_min -9
_diffrn_reflns_limit_k_max 11
_diffrn_reflns_limit_k_min -11
_diffrn_reflns_limit_l_max 14
_diffrn_reflns_limit_l_min -14
_diffrn_reflns_number 10712
_diffrn_reflns_theta_full 26.955
_diffrn_reflns_theta_max 27.506
_diffrn_reflns_theta_min 5.121
_diffrn_standards_number 0
_exptl_absorpt_coefficient_mu 5.198
_exptl_absorpt_correction_T_max 0.44
_exptl_absorpt_correction_T_min 0.36
_exptl_absorpt_correction_type multi-scan
_exptl_absorpt_process_details 'DENZO/SCALEPACK (Otwinowski & Minor, 1997)'
_exptl_crystal_colour clear_pale_colourless
_exptl_crystal_density_diffrn 1.720
_exptl_crystal_density_meas ?
_exptl_crystal_density_method .
_exptl_crystal_description block
_exptl_crystal_F_000 400
_exptl_crystal_size_max 0.28
_exptl_crystal_size_mid 0.22
_exptl_crystal_size_min 0.16
_refine_diff_density_max 0.99
_refine_diff_density_min -1.06
_refine_ls_extinction_coef 62(6)
_refine_ls_extinction_method 'Larson (1970), Equation 22'
_refine_ls_goodness_of_fit_ref 1.0000
_refine_ls_hydrogen_treatment constr
_refine_ls_matrix_type full
_refine_ls_number_parameters 182
_refine_ls_number_reflns 3555
_refine_ls_number_restraints 0
_refine_ls_R_factor_all 0.0390
_refine_ls_R_factor_gt 0.0334
_refine_ls_shift/su_max 0.001486
_refine_ls_structure_factor_coef Fsqd
_refine_ls_weighting_details
;
Method= Modified Sheldrick
w=1/[\s^2^(F^2^) + ( 0.03P)^2^ + 1.46P]
,where P=(max(Fo^2^,0) + 2Fc^2^)/3
;
_refine_ls_weighting_scheme calc
_refine_ls_wR_factor_all 0.0781
_refine_ls_wR_factor_gt 0.0748
_refine_ls_wR_factor_ref 0.0781
_reflns_limit_h_max 10
_reflns_limit_h_min -10
_reflns_limit_k_max 11
_reflns_limit_k_min -11
_reflns_limit_l_max 14
_reflns_limit_l_min 0
_reflns_number_gt 3163
_reflns_number_total 3555
_reflns_threshold_expression I>2.0\s(I)
_oxford_diffrn_Wilson_B_factor 2.68
_oxford_diffrn_Wilson_scale 1.54
_oxford_refine_ls_r_factor_ref 0.0390
_oxford_refine_ls_scale 0.860(3)
_oxford_reflns_number_all 3555
_oxford_reflns_threshold_expression_ref I>-3.0\s(I)
_oxford_structure_analysis_title 5880
_cod_data_source_file b904363b.txt
_cod_data_source_block Compound-9
_cod_depositor_comments
;
The following automatic conversions were performed:
'_symmetry_cell_setting' value 'Triclinic' changed to 'triclinic'
according to '/home/saulius/struct/CIF-dictionaries/cif_core.dic'
dictionary named 'cif_core.dic' version 2.4.1 from 2010-06-29.

Automatic conversion script
Id: cif_fix_enum 1527 2010-12-29 10:47:43Z saulius 

The following automatic conversions were performed:

'_chemical_melting_point' value 'not measured' was changed to '?' -
the value is undefined or not given.

Automatic conversion script
Id: cif_fix_values 1646 2011-03-28 12:23:43Z adriana 
;
_cod_original_sg_symbol_H-M 'P -1 '
_cod_original_formula_sum 'C7 H8 Br1 N1 O1'
_cod_database_code 7104472

loop_
_symmetry_equiv_pos_as_xyz
x,y,z
-x,-y,-z

loop_
_atom_site_label
_atom_site_type_symbol
_atom_site_fract_x
_atom_site_fract_y
_atom_site_fract_z
_atom_site_U_iso_or_equiv
_atom_site_occupancy
_atom_site_adp_type
_atom_site_refinement_flags_posn
_atom_site_refinement_flags_adp
_atom_site_refinement_flags_occupancy
_atom_site_disorder_assembly
_atom_site_disorder_group
_oxford_atom_site_special_shape
_atom_site_attached_hydrogens
Br1 Br 0.81344(4) 1.06295(3) 0.69111(2) 0.0318 1.0000 Uani . . . . . . .
C2 C 0.8544(3) 0.8545(3) 0.6897(2) 0.0251 1.0000 Uani . . . . . . .
N3 N 0.7188(3) 0.7596(2) 0.72684(19) 0.0262 1.0000 Uani . . . . . . .
C4 C 0.7445(3) 0.6109(3) 0.7289(2) 0.0276 1.0000 Uani . . . . . . .
C5 C 0.9089(3) 0.5580(3) 0.6918(2) 0.0278 1.0000 Uani . . . . . . .
O6 O 0.9216(3) 0.4059(2) 0.6961(2) 0.0375 1.0000 Uani . . . . . . .
C7 C 1.0487(3) 0.6603(3) 0.6470(2) 0.0282 1.0000 Uani . . . . . . .
C8 C 1.0200(3) 0.8120(3) 0.6483(2) 0.0272 1.0000 Uani . . . . . . .
C9 C 1.2225(4) 0.6094(3) 0.5944(3) 0.0368 1.0000 Uani . . . . . . .
C10 C 0.5905(4) 0.5042(3) 0.7722(3) 0.0419 1.0000 Uani . . . . . . .
Br101 Br 0.89629(5) 0.65566(4) 0.02444(3) 0.0552 1.0000 Uani . . . . . . .
C102 C 0.8046(4) 0.8041(3) 0.1114(3) 0.0354 1.0000 Uani . . . . . . .
N103 N 0.7900(3) 0.7648(3) 0.2308(2) 0.0283 1.0000 Uani . . . . . . .
C104 C 0.7146(3) 0.8642(3) 0.2951(2) 0.0253 1.0000 Uani . . . . . . .
C105 C 0.6577(3) 1.0051(3) 0.2376(2) 0.0267 1.0000 Uani . . . . . . .
O106 O 0.5883(2) 1.1005(2) 0.30869(18) 0.0318 1.0000 Uani . . . . . . .
C107 C 0.6815(4) 1.0466(3) 0.1109(3) 0.0358 1.0000 Uani . . . . . . .
C108 C 0.7550(4) 0.9414(4) 0.0472(3) 0.0434 1.0000 Uani . . . . . . .
C109 C 0.6298(5) 1.2004(4) 0.0465(3) 0.0551 1.0000 Uani . . . . . . .
C110 C 0.6940(4) 0.8154(3) 0.4304(2) 0.0330 1.0000 Uani . . . . . . .
H81 H 1.1100 0.8850 0.6216 0.0314 1.0000 Uiso R . . . . . .
H92 H 1.3060 0.6925 0.5757 0.0540 1.0000 Uiso R . . . . . .
H93 H 1.2605 0.5247 0.6507 0.0532 1.0000 Uiso R . . . . . .
H91 H 1.2143 0.5778 0.5206 0.0539 1.0000 Uiso R . . . . . .
H102 H 0.5916 0.4354 0.7198 0.0598 1.0000 Uiso R . . . . . .
H101 H 0.5925 0.4478 0.8527 0.0601 1.0000 Uiso R . . . . . .
H103 H 0.4864 0.5620 0.7731 0.0595 1.0000 Uiso R . . . . . .
H1081 H 0.7708 0.9618 -0.0370 0.0499 1.0000 Uiso R . . . . . .
H1092 H 0.6694 1.2169 -0.0396 0.0773 1.0000 Uiso R . . . . . .
H1091 H 0.6790 1.2813 0.0747 0.0769 1.0000 Uiso R . . . . . .
H1093 H 0.5050 1.2093 0.0612 0.0769 1.0000 Uiso R . . . . . .
H1101 H 0.6247 0.8857 0.4682 0.0475 1.0000 Uiso R . . . . . .
H1103 H 0.8065 0.8093 0.4541 0.0481 1.0000 Uiso R . . . . . .
H1102 H 0.6401 0.7153 0.4563 0.0474 1.0000 Uiso R . . . . . .
H61 H 1.0196 0.3773 0.7044 0.0559 1.0000 Uiso R . . . . . .
H1061 H 0.5036 1.1452 0.2846 0.0494 1.0000 Uiso R . . . . . .

loop_
_atom_site_aniso_label
_atom_site_aniso_U_11
_atom_site_aniso_U_22
_atom_site_aniso_U_33
_atom_site_aniso_U_23
_atom_site_aniso_U_13
_atom_site_aniso_U_12
Br1 0.03914(17) 0.02166(15) 0.03443(16) -0.00825(10) -0.00386(11) 0.00588(10)
C2 0.0309(13) 0.0207(11) 0.0247(12) -0.0052(9) -0.0078(10) 0.0056(9)
N3 0.0281(11) 0.0224(10) 0.0265(11) -0.0020(8) -0.0058(8) 0.0054(8)
C4 0.0291(13) 0.0222(12) 0.0312(13) -0.0018(10) -0.0100(10) 0.0048(10)
C5 0.0324(13) 0.0209(12) 0.0329(13) -0.0062(10) -0.0137(11) 0.0064(10)
O6 0.0326(10) 0.0215(9) 0.0630(14) -0.0116(9) -0.0191(9) 0.0087(8)
C7 0.0275(13) 0.0282(13) 0.0310(13) -0.0081(10) -0.0100(10) 0.0073(10)
C8 0.0275(12) 0.0272(13) 0.0278(13) -0.0057(10) -0.0080(10) 0.0004(10)
C9 0.0300(14) 0.0313(14) 0.0504(18) -0.0133(13) -0.0055(12) 0.0083(11)
C10 0.0308(15) 0.0270(14) 0.062(2) 0.0017(13) -0.0089(14) 0.0014(11)
Br101 0.0738(3) 0.0572(2) 0.0441(2) -0.02990(17) -0.01496(17) 0.03412(18)
C102 0.0408(15) 0.0370(15) 0.0312(14) -0.0137(12) -0.0073(12) 0.0159(12)
N103 0.0302(11) 0.0267(11) 0.0296(11) -0.0090(9) -0.0069(9) 0.0090(9)
C104 0.0251(12) 0.0257(12) 0.0260(12) -0.0069(10) -0.0058(9) 0.0045(9)
C105 0.0250(12) 0.0270(12) 0.0296(13) -0.0093(10) -0.0052(10) 0.0065(10)
O106 0.0330(10) 0.0318(10) 0.0352(10) -0.0144(8) -0.0109(8) 0.0150(8)
C107 0.0413(15) 0.0331(15) 0.0303(14) -0.0023(11) -0.0065(12) 0.0125(12)
C108 0.0567(19) 0.0470(18) 0.0261(14) -0.0090(13) -0.0070(13) 0.0226(15)
C109 0.074(2) 0.0470(19) 0.0353(17) 0.0029(14) -0.0045(16) 0.0311(18)
C110 0.0395(15) 0.0310(14) 0.0279(13) -0.0051(11) -0.0070(11) 0.0094(11)

loop_
_atom_type_symbol
_atom_type_scat_dispersion_real
_atom_type_scat_dispersion_imag
_atom_type_scat_Cromer_Mann_a1
_atom_type_scat_Cromer_Mann_b1
_atom_type_scat_Cromer_Mann_a2
_atom_type_scat_Cromer_Mann_b2
_atom_type_scat_Cromer_Mann_a3
_atom_type_scat_Cromer_Mann_b3
_atom_type_scat_Cromer_Mann_a4
_atom_type_scat_Cromer_Mann_b4
_atom_type_scat_Cromer_Mann_c
_atom_type_scat_source
C 0.0033 0.0016 2.3100 20.8439 1.0200 10.2075 1.5886 0.5687 0.8650 51.6512 0.2156 'International Tables Vol C 4.2.6.8 and 6.1.1.4'
H 0.0000 0.0000 0.4930 10.5109 0.3229 26.1257 0.1402 3.1424 0.0408 57.7998 0.0030 'International Tables Vol C 4.2.6.8 and 6.1.1.4'
Br -0.2901 2.4595 17.1789 2.1723 5.2358 16.5796 5.6377 0.2609 3.9851 41.4328 2.9557 'International Tables Vol C 4.2.6.8 and 6.1.1.4'
N 0.0061 0.0033 12.2126 0.0057 3.1322 9.8933 2.0125 28.9975 1.1663 0.5826 -11.5290 'International Tables Vol C 4.2.6.8 and 6.1.1.4'
O 0.0106 0.0060 3.0485 13.2771 2.2868 5.7011 1.5463 0.3239 0.8670 32.9089 0.2508 'International Tables Vol C 4.2.6.8 and 6.1.1.4'

loop_
_geom_angle_atom_site_label_1
_geom_angle_site_symmetry_1
_geom_angle_atom_site_label_2
_geom_angle_site_symmetry_2
_geom_angle_atom_site_label_3
_geom_angle_site_symmetry_3
_geom_angle
_geom_angle_publ_flag
Br1 . C2 . N3 . 116.74(18) yes
Br1 . C2 . C8 . 118.98(19) yes
N3 . C2 . C8 . 124.3(2) yes
C2 . N3 . C4 . 118.0(2) yes
N3 . C4 . C5 . 121.2(2) yes
N3 . C4 . C10 . 117.6(2) yes
C5 . C4 . C10 . 121.2(2) yes
C4 . C5 . O6 . 116.9(2) yes
C4 . C5 . C7 . 120.1(2) yes
O6 . C5 . C7 . 122.9(2) yes
C5 . O6 . H61 . 110.6 no
C5 . C7 . C8 . 117.6(2) yes
C5 . C7 . C9 . 121.4(2) yes
C8 . C7 . C9 . 121.0(2) yes
C7 . C8 . C2 . 118.7(2) yes
C7 . C8 . H81 . 121.2 no
C2 . C8 . H81 . 120.1 no
C7 . C9 . H92 . 109.8 no
C7 . C9 . H93 . 110.6 no
H92 . C9 . H93 . 109.6 no
C7 . C9 . H91 . 109.5 no
H92 . C9 . H91 . 108.7 no
H93 . C9 . H91 . 108.6 no
C4 . C10 . H102 . 109.8 no
C4 . C10 . H101 . 110.2 no
H102 . C10 . H101 . 109.3 no
C4 . C10 . H103 . 109.4 no
H102 . C10 . H103 . 110.1 no
H101 . C10 . H103 . 108.1 no
Br101 . C102 . N103 . 116.4(2) yes
Br101 . C102 . C108 . 118.6(2) yes
N103 . C102 . C108 . 124.9(3) yes
C102 . N103 . C104 . 117.5(2) yes
N103 . C104 . C105 . 121.4(2) yes
N103 . C104 . C110 . 116.7(2) yes
C105 . C104 . C110 . 121.9(2) yes
C104 . C105 . O106 . 117.7(2) yes
C104 . C105 . C107 . 119.9(2) yes
O106 . C105 . C107 . 122.3(2) yes
C105 . O106 . H1061 . 112.2 no
C105 . C107 . C108 . 117.6(3) yes
C105 . C107 . C109 . 121.0(3) yes
C108 . C107 . C109 . 121.4(3) yes
C107 . C108 . C102 . 118.6(3) yes
C107 . C108 . H1081 . 121.3 no
C102 . C108 . H1081 . 120.2 no
C107 . C109 . H1092 . 110.8 no
C107 . C109 . H1091 . 111.1 no
H1092 . C109 . H1091 . 107.8 no
C107 . C109 . H1093 . 110.6 no
H1092 . C109 . H1093 . 108.6 no
H1091 . C109 . H1093 . 107.7 no
C104 . C110 . H1101 . 110.6 no
C104 . C110 . H1103 . 109.4 no
H1101 . C110 . H1103 . 109.9 no
C104 . C110 . H1102 . 108.9 no
H1101 . C110 . H1102 . 109.9 no
H1103 . C110 . H1102 . 108.1 no

loop_
_geom_bond_atom_site_label_1
_geom_bond_site_symmetry_1
_geom_bond_atom_site_label_2
_geom_bond_site_symmetry_2
_geom_bond_distance
_geom_bond_publ_flag
Br1 . C2 . 1.906(2) yes
C2 . N3 . 1.325(3) yes
C2 . C8 . 1.385(4) yes
N3 . C4 . 1.349(3) yes
C4 . C5 . 1.399(4) yes
C4 . C10 . 1.500(4) yes
C5 . O6 . 1.365(3) yes
C5 . C7 . 1.394(4) yes
O6 . H61 . 0.822 no
C7 . C8 . 1.386(4) yes
C7 . C9 . 1.503(4) yes
C8 . H81 . 0.936 no
C9 . H92 . 0.966 no
C9 . H93 . 0.963 no
C9 . H91 . 0.964 no
C10 . H102 . 0.956 no
C10 . H101 . 0.952 no
C10 . H103 . 0.963 no
Br101 . C102 . 1.906(3) yes
C102 . N103 . 1.320(4) yes
C102 . C108 . 1.380(4) yes
N103 . C104 . 1.353(3) yes
C104 . C105 . 1.399(3) yes
C104 . C110 . 1.497(4) yes
C105 . O106 . 1.360(3) yes
C105 . C107 . 1.398(4) yes
O106 . H1061 . 0.829 no
C107 . C108 . 1.384(4) yes
C107 . C109 . 1.504(4) yes
C108 . H1081 . 0.928 no
C109 . H1092 . 0.961 no
C109 . H1091 . 0.972 no
C109 . H1093 . 0.971 no
C110 . H1101 . 0.958 no
C110 . H1103 . 0.966 no
C110 . H1102 . 0.965 no

loop_
_geom_hbond_atom_site_label_D
_geom_hbond_site_symmetry_D
_geom_hbond_atom_site_label_H
_geom_hbond_site_symmetry_H
_geom_hbond_atom_site_label_A
_geom_hbond_site_symmetry_A
_geom_hbond_angle_DHA
_geom_hbond_distance_DH
_geom_hbond_distance_HA
_geom_hbond_distance_DA
_geom_hbond_publ_flag
O6 . H61 . N103 2_766 158 0.82 2.08 2.859(4) yes
O106 . H1061 . N3 2_676 165 0.83 1.95 2.755(4) yes
